data_7236757
loop_
_publ_author_name
'Cho, Yang-Jin'
'Kim, So-Yoen'
'Kim, Jin-Hyoung'
'Crandell, Douglas W.'
'Baik, Mu-Hyun'
'Lee, Jiwon'
'Kim, Chul Hoon'
'Son, Ho-Jin'
'Han, Won-Sik'
'Kang, Sang Ook'

_publ_section_title
;
 Important role of ancillary ligand in the emission behaviours of
 blue-emitting heteroleptic Ir(iii) complexes
;
_journal_issue 18
_journal_name_full 'Journal of Materials Chemistry C'
_journal_page_first 4480
_journal_paper_doi 10.1039/C7TC00844A
_journal_volume 5
_journal_year 2017
_chemical_formula_moiety 'C32 H18 F10 Ir N3 O2'
_chemical_formula_sum 'C32 H18 F10 Ir N3 O2'
_chemical_formula_weight 858.57
_chemical_name_systematic Ir(dfCF3)2pic
_space_group_crystal_system monoclinic
_space_group_IT_number 14
_space_group_name_Hall '-P 2ybc'
_space_group_name_H-M_alt 'P 1 21/c 1'
_atom_sites_solution_hydrogens geom
_atom_sites_solution_primary direct
_audit_creation_method SHELXL-2014/7
_audit_update_record
;
2017-01-03 deposited with the CCDC.
2017-04-10 downloaded from the CCDC.
;
_cell_angle_alpha 90
_cell_angle_beta 111.236(2)
_cell_angle_gamma 90
_cell_formula_units_Z 4
_cell_length_a 12.3776(7)
_cell_length_b 11.0464(6)
_cell_length_c 25.9094(12)
_cell_measurement_reflns_used 5535
_cell_measurement_temperature 293(2)
_cell_measurement_theta_max 28.242
_cell_measurement_theta_min 2.480
_cell_volume 3302.0(3)
_computing_cell_refinement 'SMART (Bruker, 1999)'
_computing_data_collection 'SMART (Bruker, 1999)'
_computing_data_reduction 'SAINT-Plus (Bruker, 1999)'
_computing_molecular_graphics 'Ortep-3 for Windows (Farrugia, 1997)'
_computing_publication_material 'SHELXL-2014/7 (Sheldrick, 2014)'
_computing_structure_refinement 'SHELXL-2014/7 (Sheldrick, 2014)'
_computing_structure_solution 'SHELXL-2014/7 (Sheldrick, 2014)'
_diffrn_ambient_temperature 293(2)
_diffrn_measured_fraction_theta_full 0.999
_diffrn_measured_fraction_theta_max 0.995
_diffrn_measurement_device_type 'Bruker SMART 1000 CCD diffractometer'
_diffrn_measurement_method \w-scans
_diffrn_radiation_type MoK\a
_diffrn_radiation_wavelength 0.71073
_diffrn_reflns_av_R_equivalents 0.0283
_diffrn_reflns_av_unetI/netI 0.0294
_diffrn_reflns_Laue_measured_fraction_full 0.999
_diffrn_reflns_Laue_measured_fraction_max 0.995
_diffrn_reflns_limit_h_max 16
_diffrn_reflns_limit_h_min -16
_diffrn_reflns_limit_k_max 14
_diffrn_reflns_limit_k_min -14
_diffrn_reflns_limit_l_max 34
_diffrn_reflns_limit_l_min -32
_diffrn_reflns_number 26011
_diffrn_reflns_point_group_measured_fraction_full 0.999
_diffrn_reflns_point_group_measured_fraction_max 0.995
_diffrn_reflns_theta_full 25.242
_diffrn_reflns_theta_max 28.341
_diffrn_reflns_theta_min 1.950
_exptl_absorpt_coefficient_mu 4.133
_exptl_absorpt_correction_type multi-scan
_exptl_absorpt_process_details 'SADABS (Sheldric, 1996)'
_exptl_crystal_colour yellow
_exptl_crystal_density_diffrn 1.727
_exptl_crystal_description rod
_exptl_crystal_F_000 1656
_exptl_crystal_recrystallization_method 'Vapour deposition'
_exptl_crystal_size_max 0.23
_exptl_crystal_size_mid 0.14
_exptl_crystal_size_min 0.13
_exptl_transmission_factor_max 0.585
_exptl_transmission_factor_min 0.505
_refine_diff_density_max 1.363
_refine_diff_density_min -0.850
_refine_diff_density_rms 0.102
_refine_ls_extinction_method none
_refine_ls_goodness_of_fit_ref 0.928
_refine_ls_hydrogen_treatment constr
_refine_ls_matrix_type full
_refine_ls_number_parameters 423
_refine_ls_number_reflns 8209
_refine_ls_number_restraints 0
_refine_ls_restrained_S_all 0.928
_refine_ls_R_factor_all 0.0383
_refine_ls_R_factor_gt 0.0300
_refine_ls_shift/su_max 0.001
_refine_ls_shift/su_mean 0.000
_refine_ls_structure_factor_coef Fsqd
_refine_ls_weighting_details 'w=1/[\s^2^(Fo^2^)+(0.0561P)^2^+1.6164P] where P=(Fo^2^+2Fc^2^)/3'
_refine_ls_weighting_scheme calc
_refine_ls_wR_factor_gt 0.0774
_refine_ls_wR_factor_ref 0.0814
_reflns_Friedel_coverage 0.000
_reflns_number_gt 6672
_reflns_number_total 8209
_reflns_threshold_expression 'I > 2\s(I)'
_cod_data_source_file c7tc00844a2.cif
_cod_data_source_block shelx
_cod_original_sg_symbol_H-M 'P 21/c'
_cod_database_code 7236757
_shelx_shelxl_version_number 2014/7
_shelx_space_group_comment
;
The symmetry employed for this shelxl refinement is uniquely defined
by the following loop, which should always be used as a source of
symmetry information in preference to the above space-group names.
They are only intended as comments.
;
_platon_squeeze_void_probe_radius 1.20

loop_
_space_group_symop_operation_xyz
'x, y, z'
'-x, y+1/2, -z+1/2'
'-x, -y, -z'
'x, -y-1/2, z-1/2'

loop_
_atom_site_label
_atom_site_type_symbol
_atom_site_fract_x
_atom_site_fract_y
_atom_site_fract_z
_atom_site_U_iso_or_equiv
_atom_site_adp_type
_atom_site_occupancy
_atom_site_site_symmetry_order
_atom_site_calc_flag
_atom_site_refinement_flags_posn
_atom_site_refinement_flags_adp
Ir1 Ir 0.29635(2) -0.27056(2) -0.10350(2) 0.03419(5) Uani 1 1 d . .
F1 F 0.0457(2) -0.5418(2) -0.27864(10) 0.0638(6) Uani 1 1 d . .
F2 F -0.0737(3) -0.4425(3) -0.37037(11) 0.0923(10) Uani 1 1 d . .
F3 F -0.1179(3) -0.2617(3) -0.36345(14) 0.0880(10) Uani 1 1 d . .
F4 F 0.0224(3) -0.2974(4) -0.38846(12) 0.1123(14) Uani 1 1 d . .
F5 F 0.0696(2) -0.1232(2) -0.30571(9) 0.0556(6) Uani 1 1 d . .
F6 F 0.6748(3) -0.2835(3) -0.15936(16) 0.0859(9) Uani 1 1 d . .
F7 F 0.8222(5) -0.4531(5) -0.1182(5) 0.280(6) Uani 1 1 d . .
F8 F 0.7236(6) -0.5776(10) -0.1627(3) 0.269(5) Uani 1 1 d . .
F9 F 0.7892(4) -0.5968(5) -0.0824(2) 0.170(3) Uani 1 1 d . .
F10 F 0.5880(3) -0.6290(2) -0.07754(14) 0.0811(9) Uani 1 1 d . .
O1 O 0.3868(2) -0.2019(2) -0.02188(10) 0.0438(6) Uani 1 1 d . .
O2 O 0.3628(3) -0.1004(3) 0.04729(12) 0.0667(8) Uani 1 1 d . .
N1 N 0.3027(2) -0.1073(2) -0.13863(11) 0.0369(6) Uani 1 1 d . .
N2 N 0.2945(2) -0.4404(2) -0.07186(11) 0.0360(6) Uani 1 1 d . .
N3 N 0.1594(3) -0.2062(3) -0.07859(13) 0.0400(6) Uani 1 1 d . .
C1 C 0.3703(3) -0.0141(3) -0.11190(15) 0.0450(8) Uani 1 1 d . .
H1 H 0.4210 -0.0252 -0.0756 0.054 Uiso 1 1 calc R U
C2 C 0.3667(4) 0.0958(4) -0.13635(17) 0.0528(9) Uani 1 1 d . .
H2 H 0.4152 0.1577 -0.1167 0.063 Uiso 1 1 calc R U
C3 C 0.2914(4) 0.1167(3) -0.19042(17) 0.0525(9) Uani 1 1 d . .
C4 C 0.2244(3) 0.0189(3) -0.21878(15) 0.0474(8) Uani 1 1 d . .
H4 H 0.1746 0.0281 -0.2553 0.057 Uiso 1 1 calc R U
C5 C 0.2320(3) -0.0925(3) -0.19234(14) 0.0381(7) Uani 1 1 d . .
C6 C 0.1734(3) -0.2064(3) -0.21737(14) 0.0366(7) Uani 1 1 d . .
C7 C 0.2007(3) -0.3090(3) -0.18132(14) 0.0369(7) Uani 1 1 d . .
C8 C 0.1538(3) -0.4204(3) -0.20431(14) 0.0421(8) Uani 1 1 d . .
H8 H 0.1701 -0.4891 -0.1821 0.051 Uiso 1 1 calc R U
C9 C 0.0843(3) -0.4301(3) -0.25910(15) 0.0445(8) Uani 1 1 d . .
C10 C 0.0526(3) -0.3312(3) -0.29469(14) 0.0434(8) Uani 1 1 d . .
C11 C 0.1000(3) -0.2212(3) -0.27171(15) 0.0419(8) Uani 1 1 d . .
C12 C -0.0260(4) -0.3361(5) -0.35431(17) 0.0640(12) Uani 1 1 d . .
C14 C 0.2142(3) -0.4814(3) -0.05243(16) 0.0471(8) Uani 1 1 d . .
H14 H 0.1539 -0.4300 -0.0535 0.056 Uiso 1 1 calc R U
C15 C 0.2173(3) -0.5954(3) -0.03114(16) 0.0487(8) Uani 1 1 d . .
H15 H 0.1582 -0.6208 -0.0194 0.058 Uiso 1 1 calc R U
C16 C 0.3077(3) -0.6730(3) -0.02697(14) 0.0436(8) Uani 1 1 d . .
C17 C 0.3913(3) -0.6297(3) -0.04632(13) 0.0400(7) Uani 1 1 d . .
H17 H 0.4540 -0.6789 -0.0438 0.048 Uiso 1 1 calc R U
C18 C 0.3842(3) -0.5153(3) -0.06936(13) 0.0356(7) Uani 1 1 d . .
C19 C 0.4637(3) -0.4594(3) -0.09304(13) 0.0372(7) Uani 1 1 d . .
C20 C 0.4360(3) -0.3405(3) -0.11389(13) 0.0371(7) Uani 1 1 d . .
C21 C 0.5089(4) -0.2843(3) -0.13667(17) 0.0487(9) Uani 1 1 d . .
H21 H 0.4919 -0.2067 -0.1513 0.058 Uiso 1 1 calc R U
C22 C 0.6057(3) -0.3430(4) -0.13756(18) 0.0550(10) Uani 1 1 d . .
C23 C 0.6367(3) -0.4585(4) -0.11722(17) 0.0550(10) Uani 1 1 d . .
C24 C 0.5618(3) -0.5146(3) -0.09593(16) 0.0482(9) Uani 1 1 d . .
C25 C 0.7426(5) -0.5208(6) -0.1186(3) 0.0860(18) Uani 1 1 d . .
C27 C 0.0440(3) -0.2168(3) -0.1073(2) 0.0523(9) Uani 1 1 d . .
H27 H 0.0182 -0.2424 -0.1440 0.063 Uiso 1 1 calc R U
C28 C -0.0358(4) -0.1903(5) -0.0832(2) 0.0686(12) Uani 1 1 d . .
H28 H -0.1146 -0.1994 -0.1033 0.082 Uiso 1 1 calc R U
C29 C 0.0016(4) -0.1507(5) -0.0297(2) 0.0781(15) Uani 1 1 d . .
H29 H -0.0514 -0.1343 -0.0128 0.094 Uiso 1 1 calc R U
C30 C 0.1189(4) -0.1352(4) -0.0008(2) 0.0645(11) Uani 1 1 d . .
H30 H 0.1457 -0.1059 0.0353 0.077 Uiso 1 1 calc R U
C31 C 0.1952(3) -0.1639(3) -0.02665(15) 0.0447(8) Uani 1 1 d . .
C32 C 0.3253(3) -0.1531(3) 0.00287(15) 0.0447(8) Uani 1 1 d . .
C13 C 0.2808(5) 0.2386(5) -0.2178(3) 0.0750(14) Uiso 1 1 d . .
H13A H 0.2247 0.2342 -0.2548 0.113 Uiso 1 1 calc R U
H13B H 0.2565 0.2975 -0.1970 0.113 Uiso 1 1 calc R U
H13C H 0.3546 0.2618 -0.2190 0.113 Uiso 1 1 calc R U
C26 C 0.3146(4) -0.7993(4) -0.00438(18) 0.0549(10) Uiso 1 1 d . .
H26A H 0.3836 -0.8380 -0.0050 0.082 Uiso 1 1 calc R U
H26B H 0.3168 -0.7959 0.0330 0.082 Uiso 1 1 calc R U
H26C H 0.2479 -0.8446 -0.0267 0.082 Uiso 1 1 calc R U

loop_
_atom_site_aniso_label
_atom_site_aniso_U_11
_atom_site_aniso_U_22
_atom_site_aniso_U_33
_atom_site_aniso_U_23
_atom_site_aniso_U_13
_atom_site_aniso_U_12
Ir1 0.03253(8) 0.03168(8) 0.03299(8) 0.00143(5) 0.00544(5) 0.00325(5)
F1 0.0764(16) 0.0440(13) 0.0557(14) -0.0110(11) 0.0054(12) -0.0147(11)
F2 0.109(2) 0.0730(19) 0.0564(16) -0.0119(14) -0.0164(15) -0.0211(17)
F3 0.073(2) 0.092(2) 0.067(2) 0.0087(15) -0.0129(16) 0.0067(16)
F4 0.112(3) 0.184(4) 0.0397(15) -0.0036(19) 0.0250(17) -0.048(3)
F5 0.0655(14) 0.0469(13) 0.0411(11) 0.0104(9) 0.0035(10) -0.0032(10)
F6 0.0715(18) 0.092(2) 0.117(3) 0.0297(18) 0.0612(19) 0.0096(15)
F7 0.115(4) 0.112(4) 0.685(18) 0.081(7) 0.230(8) 0.034(3)
F8 0.189(6) 0.453(14) 0.181(6) -0.055(7) 0.086(5) 0.178(8)
F9 0.133(3) 0.215(5) 0.209(5) 0.119(4) 0.119(4) 0.130(4)
F10 0.0831(18) 0.0603(16) 0.121(2) 0.0357(16) 0.0615(18) 0.0375(14)
O1 0.0371(12) 0.0471(14) 0.0381(13) 0.0022(11) 0.0029(10) 0.0051(11)
O2 0.070(2) 0.076(2) 0.0449(16) -0.0194(15) 0.0095(14) -0.0006(16)
N1 0.0355(14) 0.0328(14) 0.0368(14) -0.0002(11) 0.0064(11) 0.0007(11)
N2 0.0355(14) 0.0361(14) 0.0328(14) 0.0029(11) 0.0081(11) 0.0031(11)
N3 0.0366(15) 0.0325(15) 0.0459(16) 0.0021(12) 0.0088(13) 0.0041(11)
C1 0.0456(19) 0.0404(19) 0.0395(18) -0.0063(14) 0.0041(15) -0.0010(15)
C2 0.064(2) 0.040(2) 0.053(2) -0.0099(17) 0.0190(19) -0.0107(18)
C3 0.074(3) 0.0312(18) 0.055(2) -0.0029(16) 0.027(2) -0.0033(17)
C4 0.058(2) 0.040(2) 0.0390(19) 0.0036(15) 0.0110(17) 0.0032(16)
C5 0.0390(17) 0.0339(17) 0.0382(17) 0.0004(13) 0.0102(14) 0.0021(13)
C6 0.0356(17) 0.0352(18) 0.0353(17) -0.0008(13) 0.0084(14) 0.0022(13)
C7 0.0360(16) 0.0336(15) 0.0366(16) 0.0025(13) 0.0079(13) 0.0035(13)
C8 0.0459(19) 0.0335(17) 0.0405(18) 0.0041(13) 0.0079(15) 0.0015(14)
C9 0.0450(19) 0.0383(19) 0.0454(19) -0.0076(15) 0.0106(16) -0.0070(15)
C10 0.0413(18) 0.046(2) 0.0357(17) -0.0033(15) 0.0053(14) -0.0041(15)
C11 0.0405(19) 0.0416(19) 0.0395(18) 0.0073(14) 0.0096(15) 0.0010(14)
C12 0.067(3) 0.068(3) 0.041(2) -0.0017(19) 0.001(2) -0.012(2)
C14 0.0440(19) 0.044(2) 0.055(2) 0.0045(16) 0.0198(17) 0.0068(15)
C15 0.049(2) 0.043(2) 0.055(2) 0.0067(16) 0.0202(18) -0.0017(16)
C16 0.0461(19) 0.040(2) 0.0360(17) 0.0022(14) 0.0044(15) -0.0025(15)
C17 0.0392(17) 0.0342(18) 0.0382(17) 0.0019(13) 0.0038(14) 0.0038(13)
C18 0.0358(16) 0.0344(17) 0.0298(15) -0.0012(12) 0.0037(13) 0.0024(12)
C19 0.0377(17) 0.0395(18) 0.0297(15) -0.0006(13) 0.0066(13) 0.0044(13)
C20 0.0353(16) 0.0367(18) 0.0342(16) -0.0018(13) 0.0064(13) 0.0031(13)
C21 0.048(2) 0.046(2) 0.052(2) 0.0066(16) 0.0175(18) 0.0027(16)
C22 0.050(2) 0.064(3) 0.058(2) 0.0037(19) 0.0286(19) -0.0008(19)
C23 0.050(2) 0.064(3) 0.056(2) 0.0067(19) 0.0253(19) 0.0147(19)
C24 0.052(2) 0.047(2) 0.048(2) 0.0067(16) 0.0206(17) 0.0134(16)
C25 0.081(4) 0.104(5) 0.098(4) 0.029(3) 0.062(3) 0.038(3)
C27 0.040(2) 0.046(2) 0.062(3) 0.0001(17) 0.0067(18) 0.0032(15)
C28 0.037(2) 0.068(3) 0.098(4) -0.002(3) 0.021(2) 0.004(2)
C29 0.063(3) 0.087(4) 0.099(4) -0.016(3) 0.046(3) 0.004(3)
C30 0.062(3) 0.068(3) 0.070(3) -0.009(2) 0.031(2) 0.006(2)
C31 0.049(2) 0.0367(19) 0.0461(19) 0.0019(14) 0.0144(16) 0.0050(15)
C32 0.049(2) 0.0393(19) 0.0396(18) 0.0033(14) 0.0081(16) 0.0028(15)

loop_
_atom_type_symbol
_atom_type_description
_atom_type_scat_dispersion_real
_atom_type_scat_dispersion_imag
_atom_type_scat_source
C C 0.0030 0.0020 'International Tables Vol C Tables 4.2.6.8 and 6.1.1.4'
H H 0.0000 0.0000 'International Tables Vol C Tables 4.2.6.8 and 6.1.1.4'
F F 0.0170 0.0100 'International Tables Vol C Tables 4.2.6.8 and 6.1.1.4'
Ir Ir -1.4440 7.9890 'International Tables Vol C Tables 4.2.6.8 and 6.1.1.4'
N N 0.0060 0.0030 'International Tables Vol C Tables 4.2.6.8 and 6.1.1.4'
O O 0.0110 0.0060 'International Tables Vol C Tables 4.2.6.8 and 6.1.1.4'

loop_
_geom_angle_atom_site_label_1
_geom_angle_atom_site_label_2
_geom_angle_atom_site_label_3
_geom_angle
C7 Ir1 C20 90.42(13)
C7 Ir1 N1 80.79(13)
C20 Ir1 N1 96.15(12)
C7 Ir1 N2 97.00(13)
C20 Ir1 N2 80.54(12)
N1 Ir1 N2 176.05(10)
C7 Ir1 O1 171.01(12)
C20 Ir1 O1 95.84(11)
N1 Ir1 O1 92.10(10)
N2 Ir1 O1 90.40(10)
C7 Ir1 N3 97.54(12)
C20 Ir1 N3 170.54(12)
N1 Ir1 N3 90.19(11)
N2 Ir1 N3 93.36(10)
O1 Ir1 N3 76.86(11)
C32 O1 Ir1 116.8(2)
C1 N1 C5 118.9(3)
C1 N1 Ir1 124.4(2)
C5 N1 Ir1 116.8(2)
C14 N2 C18 118.4(3)
C14 N2 Ir1 125.1(2)
C18 N2 Ir1 116.5(2)
C31 N3 C27 118.8(3)
C31 N3 Ir1 114.1(2)
C27 N3 Ir1 126.7(3)
N1 C1 C2 122.1(3)
N1 C1 H1 118.9
C2 C1 H1 118.9
C1 C2 C3 120.8(4)
C1 C2 H2 119.6
C3 C2 H2 119.6
C2 C3 C4 117.0(3)
C2 C3 C13 122.3(4)
C4 C3 C13 120.7(4)
C5 C4 C3 120.1(3)
C5 C4 H4 119.9
C3 C4 H4 119.9
N1 C5 C4 120.9(3)
N1 C5 C6 112.2(3)
C4 C5 C6 126.8(3)
C11 C6 C7 119.0(3)
C11 C6 C5 125.7(3)
C7 C6 C5 115.2(3)
C8 C7 C6 117.1(3)
C8 C7 Ir1 128.7(3)
C6 C7 Ir1 114.1(2)
C9 C8 C7 121.2(3)
C9 C8 H8 119.4
C7 C8 H8 119.4
F1 C9 C8 117.5(3)
F1 C9 C10 119.4(3)
C8 C9 C10 123.0(3)
C11 C10 C9 115.4(3)
C11 C10 C12 119.3(4)
C9 C10 C12 125.2(4)
F5 C11 C6 119.5(3)
F5 C11 C10 116.4(3)
C6 C11 C10 124.1(3)
F4 C12 F2 110.0(4)
F4 C12 F3 104.2(4)
F2 C12 F3 103.6(4)
F4 C12 C10 113.6(4)
F2 C12 C10 114.1(4)
F3 C12 C10 110.4(4)
N2 C14 C15 122.9(3)
N2 C14 H14 118.5
C15 C14 H14 118.5
C14 C15 C16 120.3(3)
C14 C15 H15 119.8
C16 C15 H15 119.8
C15 C16 C17 116.5(3)
C15 C16 C26 122.4(3)
C17 C16 C26 121.0(3)
C18 C17 C16 122.0(3)
C18 C17 H17 119.0
C16 C17 H17 119.0
N2 C18 C17 119.7(3)
N2 C18 C19 112.4(3)
C17 C18 C19 127.9(3)
C24 C19 C20 119.0(3)
C24 C19 C18 124.7(3)
C20 C19 C18 116.3(3)
C21 C20 C19 118.1(3)
C21 C20 Ir1 127.6(3)
C19 C20 Ir1 114.2(2)
C22 C21 C20 120.1(4)
C22 C21 H21 119.9
C20 C21 H21 119.9
F6 C22 C21 117.8(4)
F6 C22 C23 118.6(4)
C21 C22 C23 123.6(4)
C22 C23 C24 115.6(3)
C22 C23 C25 122.8(4)
C24 C23 C25 121.6(4)
F10 C24 C19 119.8(3)
F10 C24 C23 116.7(3)
C19 C24 C23 123.5(3)
F7 C25 F9 104.7(7)
F7 C25 F8 101.4(7)
F9 C25 F8 103.6(7)
F7 C25 C23 115.2(6)
F9 C25 C23 117.9(4)
F8 C25 C23 112.1(6)
N3 C27 C28 121.2(4)
N3 C27 H27 119.4
C28 C27 H27 119.4
C29 C28 C27 119.5(4)
C29 C28 H28 120.2
C27 C28 H28 120.2
C28 C29 C30 119.6(4)
C28 C29 H29 120.2
C30 C29 H29 120.2
C31 C30 C29 118.6(4)
C31 C30 H30 120.7
C29 C30 H30 120.7
N3 C31 C30 122.1(4)
N3 C31 C32 116.1(3)
C30 C31 C32 121.8(4)
O2 C32 O1 125.6(4)
O2 C32 C31 119.0(4)
O1 C32 C31 115.5(3)
C3 C13 H13A 109.5
C3 C13 H13B 109.5
H13A C13 H13B 109.5
C3 C13 H13C 109.5
H13A C13 H13C 109.5
H13B C13 H13C 109.5
C16 C26 H26A 109.5
C16 C26 H26B 109.5
H26A C26 H26B 109.5
C16 C26 H26C 109.5
H26A C26 H26C 109.5
H26B C26 H26C 109.5

loop_
_geom_bond_atom_site_label_1
_geom_bond_atom_site_label_2
_geom_bond_distance
Ir1 C7 1.979(3)
Ir1 C20 1.998(3)
Ir1 N1 2.034(3)
Ir1 N2 2.051(3)
Ir1 O1 2.141(2)
Ir1 N3 2.142(3)
F1 C9 1.354(4)
F2 C12 1.314(5)
F3 C12 1.352(6)
F4 C12 1.307(6)
F5 C11 1.359(4)
F6 C22 1.353(5)
F7 C25 1.234(8)
F8 C25 1.249(9)
F9 C25 1.235(7)
F10 C24 1.349(4)
O1 C32 1.279(4)
O2 C32 1.222(4)
N1 C1 1.350(4)
N1 C5 1.359(4)
N2 C14 1.345(4)
N2 C18 1.368(4)
N3 C31 1.339(5)
N3 C27 1.355(5)
C1 C2 1.363(5)
C1 H1 0.9300
C2 C3 1.392(6)
C2 H2 0.9300
C3 C4 1.398(5)
C3 C13 1.505(6)
C4 C5 1.395(5)
C4 H4 0.9300
C5 C6 1.480(5)
C6 C11 1.381(5)
C6 C7 1.429(5)
C7 C8 1.398(5)
C8 C9 1.372(5)
C8 H8 0.9300
C9 C10 1.391(5)
C10 C11 1.387(5)
C10 C12 1.499(5)
C14 C15 1.370(5)
C14 H14 0.9300
C15 C16 1.382(5)
C15 H15 0.9300
C16 C17 1.389(5)
C16 C26 1.503(6)
C17 C18 1.387(5)
C17 H17 0.9300
C18 C19 1.471(5)
C19 C24 1.384(5)
C19 C20 1.414(5)
C20 C21 1.391(5)
C21 C22 1.370(5)
C21 H21 0.9300
C22 C23 1.381(6)
C23 C24 1.385(5)
C23 C25 1.492(6)
C27 C28 1.378(6)
C27 H27 0.9300
C28 C29 1.364(7)
C28 H28 0.9300
C29 C30 1.382(7)
C29 H29 0.9300
C30 C31 1.378(5)
C30 H30 0.9300
C31 C32 1.516(5)
C13 H13A 0.9600
C13 H13B 0.9600
C13 H13C 0.9600
C26 H26A 0.9600
C26 H26B 0.9600
C26 H26C 0.9600

loop_
_geom_torsion_atom_site_label_1
_geom_torsion_atom_site_label_2
_geom_torsion_atom_site_label_3
_geom_torsion_atom_site_label_4
_geom_torsion
C5 N1 C1 C2 2.6(5)
Ir1 N1 C1 C2 -176.3(3)
N1 C1 C2 C3 0.6(6)
C1 C2 C3 C4 -2.8(6)
C1 C2 C3 C13 176.9(4)
C2 C3 C4 C5 1.9(6)
C13 C3 C4 C5 -177.8(4)
C1 N1 C5 C4 -3.5(5)
Ir1 N1 C5 C4 175.5(3)
C1 N1 C5 C6 173.9(3)
Ir1 N1 C5 C6 -7.2(4)
C3 C4 C5 N1 1.2(6)
C3 C4 C5 C6 -175.7(4)
N1 C5 C6 C11 -177.4(3)
C4 C5 C6 C11 -0.3(6)
N1 C5 C6 C7 0.2(4)
C4 C5 C6 C7 177.3(3)
C11 C6 C7 C8 2.3(5)
C5 C6 C7 C8 -175.5(3)
C11 C6 C7 Ir1 -175.3(3)
C5 C6 C7 Ir1 7.0(4)
C6 C7 C8 C9 -0.3(5)
Ir1 C7 C8 C9 176.9(3)
C7 C8 C9 F1 177.7(3)
C7 C8 C9 C10 -2.2(6)
F1 C9 C10 C11 -177.4(3)
C8 C9 C10 C11 2.6(6)
F1 C9 C10 C12 2.1(6)
C8 C9 C10 C12 -178.0(4)
C7 C6 C11 F5 177.2(3)
C5 C6 C11 F5 -5.3(6)
C7 C6 C11 C10 -1.9(6)
C5 C6 C11 C10 175.5(3)
C9 C10 C11 F5 -179.6(3)
C12 C10 C11 F5 0.9(6)
C9 C10 C11 C6 -0.4(6)
C12 C10 C11 C6 -179.9(4)
C11 C10 C12 F4 58.4(6)
C9 C10 C12 F4 -121.1(5)
C11 C10 C12 F2 -174.5(4)
C9 C10 C12 F2 6.1(7)
C11 C10 C12 F3 -58.2(5)
C9 C10 C12 F3 122.3(4)
C18 N2 C14 C15 -1.2(5)
Ir1 N2 C14 C15 -179.3(3)
N2 C14 C15 C16 2.4(6)
C14 C15 C16 C17 -1.3(6)
C14 C15 C16 C26 -179.5(4)
C15 C16 C17 C18 -0.8(5)
C26 C16 C17 C18 177.4(3)
C14 N2 C18 C17 -1.0(5)
Ir1 N2 C18 C17 177.3(2)
C14 N2 C18 C19 178.9(3)
Ir1 N2 C18 C19 -2.8(3)
C16 C17 C18 N2 2.0(5)
C16 C17 C18 C19 -177.8(3)
N2 C18 C19 C24 180.0(3)
C17 C18 C19 C24 -0.2(5)
N2 C18 C19 C20 0.2(4)
C17 C18 C19 C20 -180.0(3)
C24 C19 C20 C21 0.2(5)
C18 C19 C20 C21 -180.0(3)
C24 C19 C20 Ir1 -177.3(3)
C18 C19 C20 Ir1 2.6(4)
C19 C20 C21 C22 -1.2(6)
Ir1 C20 C21 C22 175.8(3)
C20 C21 C22 F6 -178.9(4)
C20 C21 C22 C23 0.7(7)
F6 C22 C23 C24 -179.5(4)
C21 C22 C23 C24 0.9(7)
F6 C22 C23 C25 -0.4(7)
C21 C22 C23 C25 -180.0(5)
C20 C19 C24 F10 -178.3(3)
C18 C19 C24 F10 1.9(6)
C20 C19 C24 C23 1.5(6)
C18 C19 C24 C23 -178.3(4)
C22 C23 C24 F10 177.8(4)
C25 C23 C24 F10 -1.3(7)
C22 C23 C24 C19 -2.0(6)
C25 C23 C24 C19 178.9(5)
C22 C23 C25 F7 27.0(10)
C24 C23 C25 F7 -154.0(8)
C22 C23 C25 F9 151.6(7)
C24 C23 C25 F9 -29.4(10)
C22 C23 C25 F8 -88.3(9)
C24 C23 C25 F8 90.8(8)
C31 N3 C27 C28 -3.0(6)
Ir1 N3 C27 C28 168.9(3)
N3 C27 C28 C29 1.1(7)
C27 C28 C29 C30 1.4(8)
C28 C29 C30 C31 -2.0(8)
C27 N3 C31 C30 2.4(5)
Ir1 N3 C31 C30 -170.4(3)
C27 N3 C31 C32 -179.4(3)
Ir1 N3 C31 C32 7.8(4)
C29 C30 C31 N3 0.0(7)
C29 C30 C31 C32 -178.1(4)
Ir1 O1 C32 O2 -173.4(3)
Ir1 O1 C32 C31 6.8(4)
N3 C31 C32 O2 170.3(4)
C30 C31 C32 O2 -11.5(6)
N3 C31 C32 O1 -9.9(5)
C30 C31 C32 O1 168.3(4)

loop_
_platon_squeeze_void_nr
_platon_squeeze_void_average_x
_platon_squeeze_void_average_y
_platon_squeeze_void_average_z
_platon_squeeze_void_volume
_platon_squeeze_void_count_electrons
_platon_squeeze_void_content
1 0.000 0.000 0.500 20 0 ' '
2 0.500 -0.070 0.250 247 84 ' '
3 0.500 -0.115 0.750 248 84 ' '
4 0.000 0.500 0.000 20 0 ' '
